data_2020404
loop_
_publ_author_name
'Hopa, Cigdem'
'Cokay, Ismail'

_publ_section_title
;
 Synthesis, structural characterization and thermal properties of a new
 copper(II) one-dimensional coordination polymer based on bridging
 <i>N</i>,<i>N</i>'-bis(2-hydroxybenzylidene)-2,2-dimethylpropane-1,3-diamine
 and dicyanamide ligands
;
_journal_coeditor_code LF3025
_journal_issue 2
_journal_name_full 'Acta Crystallographica Section C'
_journal_page_first 149
_journal_page_last 154
_journal_paper_doi 10.1107/S2053229616000978
_journal_volume 72
_journal_year 2016
_chemical_formula_iupac '[Cu2 (C19 H20 N2 O2) (C2 N3)2]'
_chemical_formula_moiety 'C23 H20 Cu2 N8 O2'
_chemical_formula_sum 'C23 H20 Cu2 N8 O2'
_chemical_formula_weight 567.55
_chemical_name_common 'Cu complex'
_chemical_name_systematic
<i>catena</i>-Poly[[[\m~2~-<i>N</i>,<i>N</i>'-bis(2-oxidobenzylidene)-2,2-dimethylpropane-1,3-diamine-1:2\k^6^<i>O</i>,<i>N</i>,<i>N</i>',<i>O</i>':<i>O</i>,<i>O</i>']dicopper]-di-\m-dicyanamido-1:2'\k^2^<i>N</i>^1^:<i>N</i>^5^;2:1'\k^2^<i>N</i>^1^:<i>N</i>^5^]
_space_group_crystal_system triclinic
_space_group_IT_number 2
_space_group_name_Hall '-P 1'
_space_group_name_H-M_alt 'P -1'
_symmetry_space_group_name_Hall '-P 1'
_symmetry_space_group_name_H-M 'P -1'
_atom_sites_solution_hydrogens geom
_atom_sites_solution_primary direct
_atom_sites_solution_secondary difmap
_cell_angle_alpha 72.725(2)
_cell_angle_beta 87.397(2)
_cell_angle_gamma 78.487(2)
_cell_formula_units_Z 2
_cell_length_a 10.1140(3)
_cell_length_b 10.1578(4)
_cell_length_c 11.9844(4)
_cell_measurement_reflns_used 96
_cell_measurement_temperature 150.(2)
_cell_measurement_theta_max 28.3153
_cell_measurement_theta_min 4.4123
_cell_volume 1151.91(7)
_computing_cell_refinement
;
APEX2 (Bruker, 2012)
;
_computing_data_collection
;
APEX2 (Bruker, 2012)
;
_computing_data_reduction
;
SAINT (Bruker, 2009)
;
_computing_molecular_graphics
;
SHELXTL (Sheldrick, 2008) and Mercury
(Macrae <i>et al.</i>,  2006)
;
_computing_publication_material
;
SHELXTL (Sheldrick, 2008)
;
_computing_structure_refinement
;
SHELXL97 (Sheldrick, 2008)
;
_computing_structure_solution
;
SHELXS97 (Sheldrick, 2008)
;
_diffrn_ambient_temperature 150.(2)
_diffrn_detector_area_resol_mean 8.3333
_diffrn_measured_fraction_theta_full 0.995
_diffrn_measured_fraction_theta_max 0.995
_diffrn_measurement_device_type 'Bruker APEXII QUAZAR three-circle'
_diffrn_measurement_method '\f and \w scans'
_diffrn_radiation_monochromator 'multilayer QUAZAR mirrors'
_diffrn_radiation_type MoK\a
_diffrn_radiation_wavelength 0.71073
_diffrn_reflns_av_R_equivalents 0.0463
_diffrn_reflns_av_sigmaI/netI 0.0369
_diffrn_reflns_limit_h_max 13
_diffrn_reflns_limit_h_min -13
_diffrn_reflns_limit_k_max 13
_diffrn_reflns_limit_k_min -13
_diffrn_reflns_limit_l_max 15
_diffrn_reflns_limit_l_min -15
_diffrn_reflns_number 19441
_diffrn_reflns_theta_full 27.48
_diffrn_reflns_theta_max 27.48
_diffrn_reflns_theta_min 1.78
_exptl_absorpt_coefficient_mu 1.885
_exptl_absorpt_correction_T_max 0.81
_exptl_absorpt_correction_T_min 0.59
_exptl_absorpt_correction_type multi-scan
_exptl_absorpt_process_details
;
(SADABS; Bruker, 2008)
;
_exptl_crystal_colour black
_exptl_crystal_density_diffrn 1.636
_exptl_crystal_density_method 'not measured'
_exptl_crystal_description block
_exptl_crystal_F_000 576
_exptl_crystal_size_max 0.430
_exptl_crystal_size_mid 0.140
_exptl_crystal_size_min 0.120
_refine_diff_density_max 0.474
_refine_diff_density_min -0.386
_refine_ls_extinction_method none
_refine_ls_goodness_of_fit_ref 1.045
_refine_ls_hydrogen_treatment constr
_refine_ls_matrix_type full
_refine_ls_number_parameters 318
_refine_ls_number_reflns 5252
_refine_ls_number_restraints 0
_refine_ls_restrained_S_all 1.045
_refine_ls_R_factor_all 0.0314
_refine_ls_R_factor_gt 0.0269
_refine_ls_shift/su_max 0.001
_refine_ls_shift/su_mean 0.000
_refine_ls_structure_factor_coef Fsqd
_refine_ls_weighting_details 'calc w=1/[\s^2^(Fo^2^)+(0.0221P)^2^+0.9123P] where P=(Fo^2^+2Fc^2^)/3'
_refine_ls_weighting_scheme calc
_refine_ls_wR_factor_gt 0.0697
_refine_ls_wR_factor_ref 0.0719
_reflns_number_gt 4672
_reflns_number_total 5252
_reflns_threshold_expression >2sigma(I)
_cod_data_source_file lf3025sup1.cif
_cod_data_source_block I
_cod_depositor_comments 'Adding full bibliography for 2020404.cif.'
_cod_database_code 2020404
_cod_database_fobs_code 2020404

loop_
_space_group_symop_operation_xyz
'x, y, z'
'-x, -y, -z'

loop_
_atom_site_type_symbol
_atom_site_label
_atom_site_fract_x
_atom_site_fract_y
_atom_site_fract_z
_atom_site_U_iso_or_equiv
_atom_site_adp_type
_atom_site_calc_flag
_atom_site_refinement_flags
_atom_site_occupancy
C C1 0.33153(18) 1.04563(19) 0.62662(17) 0.0184(4) Uani d . 1
C C2 0.3425(2) 1.1488(2) 0.67968(19) 0.0237(4) Uani d . 1
H H2 0.3385 1.128 0.7623 0.028 Uiso calc R 1
C C3 0.3591(2) 1.2811(2) 0.6121(2) 0.0262(4) Uani d . 1
H H3 0.365 1.3505 0.6492 0.031 Uiso calc R 1
C C4 0.3672(2) 1.3142(2) 0.4913(2) 0.0277(4) Uani d . 1
H H4 0.3793 1.405 0.4459 0.033 Uiso calc R 1
C C5 0.3574(2) 1.2130(2) 0.43809(19) 0.0236(4) Uani d . 1
H H5 0.3652 1.2342 0.3556 0.028 Uiso calc R 1
C C6 0.33609(18) 1.07938(19) 0.50344(17) 0.0191(4) Uani d . 1
C C7 0.32068(19) 0.9813(2) 0.44049(17) 0.0205(4) Uani d . 1
H H7 0.3452 1.0045 0.3606 0.025 Uiso calc R 1
C C8 0.26715(19) 0.7820(2) 0.40353(17) 0.0207(4) Uani d . 1
H H8A 0.3239 0.6873 0.4348 0.025 Uiso calc R 1
H H8B 0.3021 0.8269 0.326 0.025 Uiso calc R 1
C C9 0.1210(2) 0.7676(2) 0.38959(17) 0.0205(4) Uani d . 1
C C10 0.0274(2) 0.9116(2) 0.35510(19) 0.0266(4) Uani d . 1
H H10A -0.0625 0.9015 0.3358 0.04 Uiso calc R 1
H H10B 0.0636 0.9739 0.2869 0.04 Uiso calc R 1
H H10C 0.021 0.952 0.4204 0.04 Uiso calc R 1
C C11 0.1199(2) 0.6995(2) 0.29090(19) 0.0292(5) Uani d . 1
H H11A 0.1849 0.6102 0.3096 0.044 Uiso calc R 1
H H11B 0.1446 0.7627 0.2173 0.044 Uiso calc R 1
H H11C 0.0294 0.6822 0.2829 0.044 Uiso calc R 1
C C12 0.0739(2) 0.6677(2) 0.49949(18) 0.0241(4) Uani d . 1
H H12A -0.0185 0.6576 0.4846 0.029 Uiso calc R 1
H H12B 0.1332 0.574 0.5132 0.029 Uiso calc R 1
C C13 -0.0182(2) 0.6714(2) 0.68230(18) 0.0214(4) Uani d . 1
H H13 -0.0829 0.6303 0.6565 0.026 Uiso calc R 1
C C14 -0.03521(19) 0.6819(2) 0.79997(18) 0.0206(4) Uani d . 1
C C15 0.05453(19) 0.73163(19) 0.85758(17) 0.0186(4) Uani d . 1
C C16 0.0258(2) 0.7360(2) 0.97190(18) 0.0235(4) Uani d . 1
H H16 0.0824 0.7736 1.0104 0.028 Uiso calc R 1
C C17 -0.0839(2) 0.6862(2) 1.02945(19) 0.0265(4) Uani d . 1
H H17 -0.1007 0.6884 1.1076 0.032 Uiso calc R 1
C C18 -0.1702(2) 0.6330(2) 0.9747(2) 0.0280(5) Uani d . 1
H H18 -0.2448 0.5979 1.0152 0.034 Uiso calc R 1
C C19 -0.1457(2) 0.6321(2) 0.86122(19) 0.0254(4) Uani d . 1
H H19 -0.2051 0.597 0.8232 0.031 Uiso calc R 1
C C20 0.5917(2) 0.9165(2) 0.87860(18) 0.0237(4) Uani d . 1
C C21 0.2691(2) 0.9999(2) 1.02887(19) 0.0233(4) Uani d . 1
C C22 0.3917(2) 0.5891(2) 1.09173(19) 0.0255(4) Uani d . 1
C C23 0.5319(2) 0.4571(2) 1.24614(18) 0.0220(4) Uani d . 1
Cu Cu1 0.21463(2) 0.79864(2) 0.64198(2) 0.01685(7) Uani d . 1
Cu Cu2 0.32406(2) 0.82273(2) 0.86030(2) 0.01858(7) Uani d . 1
N N1 0.27706(16) 0.86616(16) 0.48235(14) 0.0187(3) Uani d . 1
N N2 0.07269(16) 0.71012(16) 0.60758(14) 0.0193(3) Uani d . 1
N N3 0.50636(18) 0.8601(2) 0.86892(16) 0.0277(4) Uani d . 1
N N4 0.35727(18) 0.65888(19) 0.99954(16) 0.0286(4) Uani d . 1
N N5 0.22712(19) 0.97801(19) 0.94960(17) 0.0295(4) Uani d . 1
N N6 0.68947(19) 0.9831(2) 0.87531(16) 0.0305(4) Uani d . 1
N N7 0.41222(19) 0.5090(2) 1.19859(17) 0.0395(5) Uani d . 1
N N8 0.62869(18) 0.40418(19) 1.30103(16) 0.0279(4) Uani d . 1
O O1 0.31523(14) 0.91775(14) 0.69091(12) 0.0204(3) Uani d . 1
O O2 0.16362(13) 0.77484(14) 0.80379(12) 0.0204(3) Uani d . 1

loop_
_atom_site_aniso_label
_atom_site_aniso_U_11
_atom_site_aniso_U_22
_atom_site_aniso_U_33
_atom_site_aniso_U_12
_atom_site_aniso_U_13
_atom_site_aniso_U_23
C1 0.0128(9) 0.0181(9) 0.0234(10) -0.0031(7) -0.0035(7) -0.0042(7)
C2 0.0244(10) 0.0229(10) 0.0253(11) -0.0062(8) -0.0034(8) -0.0076(8)
C3 0.0260(11) 0.0208(10) 0.0345(12) -0.0060(8) -0.0008(9) -0.0108(9)
C4 0.0280(11) 0.0171(9) 0.0352(12) -0.0051(8) -0.0002(9) -0.0030(8)
C5 0.0212(10) 0.0220(10) 0.0238(10) -0.0034(8) -0.0011(8) -0.0015(8)
C6 0.0146(9) 0.0192(9) 0.0223(10) -0.0021(7) -0.0035(7) -0.0045(8)
C7 0.0175(9) 0.0224(9) 0.0187(10) -0.0007(7) -0.0030(7) -0.0035(8)
C8 0.0205(10) 0.0209(9) 0.0213(10) 0.0003(7) -0.0025(7) -0.0094(8)
C9 0.0214(10) 0.0215(9) 0.0201(10) -0.0019(7) -0.0061(7) -0.0092(8)
C10 0.0241(11) 0.0269(10) 0.0260(11) 0.0042(8) -0.0086(8) -0.0081(9)
C11 0.0311(12) 0.0363(12) 0.0263(11) -0.0075(9) -0.0030(9) -0.0172(9)
C12 0.0269(11) 0.0244(10) 0.0256(11) -0.0071(8) -0.0043(8) -0.0121(8)
C13 0.0194(9) 0.0199(9) 0.0260(10) -0.0047(7) -0.0061(7) -0.0067(8)
C14 0.0185(9) 0.0179(9) 0.0241(10) -0.0013(7) -0.0046(7) -0.0049(8)
C15 0.0167(9) 0.0153(8) 0.0211(10) -0.0007(7) -0.0045(7) -0.0019(7)
C16 0.0241(10) 0.0231(10) 0.0232(10) -0.0028(8) -0.0047(8) -0.0071(8)
C17 0.0255(11) 0.0282(10) 0.0225(11) -0.0010(8) -0.0002(8) -0.0054(8)
C18 0.0216(10) 0.0286(11) 0.0324(12) -0.0074(8) 0.0040(8) -0.0060(9)
C19 0.0220(10) 0.0250(10) 0.0304(12) -0.0071(8) -0.0033(8) -0.0076(9)
C20 0.0224(10) 0.0268(10) 0.0196(10) -0.0017(8) -0.0032(8) -0.0050(8)
C21 0.0204(10) 0.0206(9) 0.0292(11) -0.0058(8) 0.0027(8) -0.0072(8)
C22 0.0174(10) 0.0285(10) 0.0287(11) -0.0040(8) -0.0038(8) -0.0050(9)
C23 0.0246(10) 0.0180(9) 0.0221(10) -0.0033(8) -0.0001(8) -0.0044(8)
Cu1 0.01737(12) 0.01686(12) 0.01658(13) -0.00418(9) -0.00482(8) -0.00404(9)
Cu2 0.01828(13) 0.01919(12) 0.01802(13) -0.00386(9) -0.00657(9) -0.00394(9)
N1 0.0180(8) 0.0201(8) 0.0180(8) -0.0022(6) -0.0053(6) -0.0058(6)
N2 0.0197(8) 0.0185(8) 0.0200(8) -0.0032(6) -0.0056(6) -0.0058(6)
N3 0.0230(9) 0.0345(10) 0.0253(10) -0.0074(8) -0.0075(7) -0.0059(8)
N4 0.0254(9) 0.0302(9) 0.0252(10) -0.0055(7) -0.0089(7) 0.0010(8)
N5 0.0296(10) 0.0311(10) 0.0334(11) -0.0077(8) -0.0002(8) -0.0166(8)
N6 0.0337(10) 0.0389(11) 0.0228(10) -0.0179(8) -0.0006(8) -0.0074(8)
N7 0.0213(9) 0.0537(13) 0.0270(10) -0.0037(9) -0.0048(8) 0.0115(9)
N8 0.0253(9) 0.0244(9) 0.0286(10) 0.0021(7) -0.0070(7) -0.0030(7)
O1 0.0256(7) 0.0193(6) 0.0168(7) -0.0085(5) -0.0060(5) -0.0024(5)
O2 0.0202(7) 0.0246(7) 0.0177(7) -0.0077(5) -0.0035(5) -0.0055(5)

loop_
_atom_type_symbol
_atom_type_description
_atom_type_scat_dispersion_real
_atom_type_scat_dispersion_imag
_atom_type_scat_source
C C 0.0033 0.0016 'International Tables Vol C Tables 4.2.6.8 and 6.1.1.4'
H H 0.0000 0.0000 'International Tables Vol C Tables 4.2.6.8 and 6.1.1.4'
N N 0.0061 0.0033 'International Tables Vol C Tables 4.2.6.8 and 6.1.1.4'
O O 0.0106 0.0060 'International Tables Vol C Tables 4.2.6.8 and 6.1.1.4'
Cu Cu 0.3201 1.2651 'International Tables Vol C Tables 4.2.6.8 and 6.1.1.4'

loop_
_geom_angle_atom_site_label_1
_geom_angle_atom_site_label_2
_geom_angle_atom_site_label_3
_geom_angle_site_symmetry_1
_geom_angle_site_symmetry_3
_geom_angle
_geom_angle_publ_flag
O1 C1 C2 . . 120.80(18) ?
O1 C1 C6 . . 120.27(17) ?
C2 C1 C6 . . 118.93(17) ?
C3 C2 C1 . . 120.28(19) ?
C3 C2 H2 . . 119.9 ?
C1 C2 H2 . . 119.9 ?
C2 C3 C4 . . 121.23(19) ?
C2 C3 H3 . . 119.4 ?
C4 C3 H3 . . 119.4 ?
C5 C4 C3 . . 118.97(19) ?
C5 C4 H4 . . 120.5 ?
C3 C4 H4 . . 120.5 ?
C4 C5 C6 . . 121.3(2) ?
C4 C5 H5 . . 119.3 ?
C6 C5 H5 . . 119.3 ?
C5 C6 C1 . . 119.18(18) ?
C5 C6 C7 . . 117.92(18) ?
C1 C6 C7 . . 122.90(17) ?
N1 C7 C6 . . 126.33(18) ?
N1 C7 H7 . . 116.8 ?
C6 C7 H7 . . 116.8 ?
N1 C8 C9 . . 111.71(15) ?
N1 C8 H8A . . 109.3 ?
C9 C8 H8A . . 109.3 ?
N1 C8 H8B . . 109.3 ?
C9 C8 H8B . . 109.3 ?
H8A C8 H8B . . 107.9 ?
C10 C9 C12 . . 112.07(17) ?
C10 C9 C8 . . 110.74(16) ?
C12 C9 C8 . . 111.35(16) ?
C10 C9 C11 . . 108.96(17) ?
C12 C9 C11 . . 106.62(16) ?
C8 C9 C11 . . 106.85(16) ?
C9 C10 H10A . . 109.5 ?
C9 C10 H10B . . 109.5 ?
H10A C10 H10B . . 109.5 ?
C9 C10 H10C . . 109.5 ?
H10A C10 H10C . . 109.5 ?
H10B C10 H10C . . 109.5 ?
C9 C11 H11A . . 109.5 ?
C9 C11 H11B . . 109.5 ?
H11A C11 H11B . . 109.5 ?
C9 C11 H11C . . 109.5 ?
H11A C11 H11C . . 109.5 ?
H11B C11 H11C . . 109.5 ?
N2 C12 C9 . . 115.84(16) ?
N2 C12 H12A . . 108.3 ?
C9 C12 H12A . . 108.3 ?
N2 C12 H12B . . 108.3 ?
C9 C12 H12B . . 108.3 ?
H12A C12 H12B . . 107.4 ?
N2 C13 C14 . . 128.89(18) ?
N2 C13 H13 . . 115.6 ?
C14 C13 H13 . . 115.6 ?
C19 C14 C15 . . 119.05(19) ?
C19 C14 C13 . . 116.32(18) ?
C15 C14 C13 . . 124.55(18) ?
O2 C15 C16 . . 120.64(17) ?
O2 C15 C14 . . 120.85(17) ?
C16 C15 C14 . . 118.50(18) ?
C17 C16 C15 . . 120.80(19) ?
C17 C16 H16 . . 119.6 ?
C15 C16 H16 . . 119.6 ?
C16 C17 C18 . . 121.0(2) ?
C16 C17 H17 . . 119.5 ?
C18 C17 H17 . . 119.5 ?
C19 C18 C17 . . 118.9(2) ?
C19 C18 H18 . . 120.6 ?
C17 C18 H18 . . 120.6 ?
C18 C19 C14 . . 121.68(19) ?
C18 C19 H19 . . 119.2 ?
C14 C19 H19 . . 119.2 ?
N3 C20 N6 . . 172.7(2) ?
N5 C21 N6 . 2_677 174.9(2) ?
N4 C22 N7 . . 171.6(2) ?
N8 C23 N7 . . 171.1(2) ?
O2 Cu1 N8 . 2_667 89.63(6) y
N1 Cu1 N8 . 2_667 97.37(7) y
O2 Cu1 O1 . . 76.62(6) y
O1 Cu1 N1 . . 89.96(6) y
O2 Cu1 N1 . . 165.58(6) y
O2 Cu1 N2 . . 94.30(6) y
N1 Cu1 N2 . . 97.59(7) y
O1 Cu1 N8 . 2_667 97.18(6) y
N2 Cu1 N8 . 2_667 95.18(7) y
O1 Cu1 N2 . . 164.57(6) y
C20 N6 C21 . 2_677 120.25(19) y
N4 Cu2 O1 . . 154.49(7) y
N3 Cu2 O2 . . 161.47(7) y
N4 Cu2 N3 . . 92.21(8) y
N3 Cu2 O1 . . 90.43(7) y
N4 Cu2 O2 . . 95.88(7) y
O1 Cu2 O2 . . 75.21(6) y
N3 Cu2 N5 . . 94.46(7) y
O2 Cu2 N5 . . 101.00(6) y
N4 Cu2 N5 . . 97.19(8) y
O1 Cu2 N5 . . 107.90(7) y
C22 N7 C23 . . 123.4(2) y
O2 Cu1 Cu2 . . 41.16(4) ?
O1 Cu1 Cu2 . . 40.76(4) ?
N1 Cu1 Cu2 . . 128.01(5) ?
N2 Cu1 Cu2 . . 134.35(5) ?
N8 Cu1 Cu2 2_667 . 78.69(5) ?
N4 Cu2 Cu1 . . 120.10(6) ?
N3 Cu2 Cu1 . . 121.95(5) ?
O1 Cu2 Cu1 . . 40.32(4) ?
O2 Cu2 Cu1 . . 40.05(4) ?
N5 Cu2 Cu1 . . 123.57(5) ?
C7 N1 C8 . . 118.03(17) ?
C7 N1 Cu1 . . 124.71(14) ?
C8 N1 Cu1 . . 117.20(13) ?
C13 N2 C12 . . 115.83(16) ?
C13 N2 Cu1 . . 122.36(14) ?
C12 N2 Cu1 . . 121.38(13) ?
C20 N3 Cu2 . . 160.46(18) ?
C22 N4 Cu2 . . 160.73(18) ?
C21 N5 Cu2 . . 127.01(16) ?
C23 N8 Cu1 . 2_667 143.52(17) ?
C1 O1 Cu1 . . 125.34(12) ?
C1 O1 Cu2 . . 132.99(12) ?
Cu1 O1 Cu2 . . 98.93(6) ?
C15 O2 Cu1 . . 128.45(12) ?
C15 O2 Cu2 . . 132.68(12) ?
Cu1 O2 Cu2 . . 98.79(6) ?

loop_
_geom_bond_atom_site_label_1
_geom_bond_atom_site_label_2
_geom_bond_site_symmetry_2
_geom_bond_distance
_geom_bond_publ_flag
C1 O1 . 1.337(2) ?
C1 C2 . 1.401(3) ?
C1 C6 . 1.414(3) ?
C2 C3 . 1.387(3) ?
C2 H2 . 0.95 ?
C3 C4 . 1.388(3) ?
C3 H3 . 0.95 ?
C4 C5 . 1.382(3) ?
C4 H4 . 0.95 ?
C5 C6 . 1.404(3) ?
C5 H5 . 0.95 ?
C6 C7 . 1.451(3) ?
C7 N1 . 1.285(3) ?
C7 H7 . 0.95 ?
C8 N1 . 1.469(2) ?
C8 C9 . 1.536(3) ?
C8 H8A . 0.99 ?
C8 H8B . 0.99 ?
C9 C10 . 1.527(3) ?
C9 C12 . 1.528(3) ?
C9 C11 . 1.538(3) ?
C10 H10A . 0.98 ?
C10 H10B . 0.98 ?
C10 H10C . 0.98 ?
C11 H11A . 0.98 ?
C11 H11B . 0.98 ?
C11 H11C . 0.98 ?
C12 N2 . 1.481(2) ?
C12 H12A . 0.99 ?
C12 H12B . 0.99 ?
C13 N2 . 1.289(3) ?
C13 C14 . 1.446(3) ?
C13 H13 . 0.95 ?
C14 C19 . 1.405(3) ?
C14 C15 . 1.415(3) ?
C15 O2 . 1.337(2) ?
C15 C16 . 1.399(3) ?
C16 C17 . 1.382(3) ?
C16 H16 . 0.95 ?
C17 C18 . 1.391(3) ?
C17 H17 . 0.95 ?
C18 C19 . 1.374(3) ?
C18 H18 . 0.95 ?
C19 H19 . 0.95 ?
C20 N3 . 1.154(3) ?
C20 N6 . 1.298(3) ?
C21 N5 . 1.154(3) ?
C21 N6 2_677 1.309(3) ?
C22 N4 . 1.147(3) ?
C22 N7 . 1.297(3) ?
C23 N8 . 1.148(3) ?
C23 N7 . 1.303(3) ?
Cu1 O2 . 1.9404(14) y
Cu1 O1 . 1.9518(13) y
Cu1 N1 . 1.9527(17) y
Cu1 N2 . 1.9567(16) y
Cu1 N8 2_667 2.2763(17) y
Cu1 Cu2 . 2.9802(3) y
Cu2 N4 . 1.9611(18) y
Cu2 N3 . 1.9684(18) y
Cu2 O1 . 1.9695(13) y
Cu2 O2 . 1.9847(13) y
Cu2 N5 . 2.2101(18) y
N6 C21 2_677 1.309(3) ?
N8 Cu1 2_667 2.2763(17) ?

loop_
_geom_torsion_atom_site_label_1
_geom_torsion_atom_site_label_2
_geom_torsion_atom_site_label_3
_geom_torsion_atom_site_label_4
_geom_torsion_site_symmetry_1
_geom_torsion_site_symmetry_4
_geom_torsion
O1 C1 C2 C3 . . -179.87(18)
C6 C1 C2 C3 . . -0.8(3)
C1 C2 C3 C4 . . -0.9(3)
C2 C3 C4 C5 . . 0.5(3)
C3 C4 C5 C6 . . 1.6(3)
C4 C5 C6 C1 . . -3.3(3)
C4 C5 C6 C7 . . 177.18(19)
O1 C1 C6 C5 . . -178.09(17)
C2 C1 C6 C5 . . 2.8(3)
O1 C1 C6 C7 . . 1.4(3)
C2 C1 C6 C7 . . -177.68(18)
C5 C6 C7 N1 . . -166.61(19)
C1 C6 C7 N1 . . 13.9(3)
N1 C8 C9 C10 . . 52.3(2)
N1 C8 C9 C12 . . -73.1(2)
N1 C8 C9 C11 . . 170.85(16)
C10 C9 C12 N2 . . -63.3(2)
C8 C9 C12 N2 . . 61.3(2)
C11 C9 C12 N2 . . 177.54(16)
N2 C13 C14 C19 . . 179.18(19)
N2 C13 C14 C15 . . -4.1(3)
C19 C14 C15 O2 . . 177.46(17)
C13 C14 C15 O2 . . 0.8(3)
C19 C14 C15 C16 . . -3.2(3)
C13 C14 C15 C16 . . -179.88(18)
O2 C15 C16 C17 . . -177.42(18)
C14 C15 C16 C17 . . 3.2(3)
C15 C16 C17 C18 . . -1.2(3)
C16 C17 C18 C19 . . -0.8(3)
C17 C18 C19 C14 . . 0.8(3)
C15 C14 C19 C18 . . 1.2(3)
C13 C14 C19 C18 . . 178.18(19)
O2 Cu1 Cu2 N4 . . 59.63(9)
O1 Cu1 Cu2 N4 . . -158.30(9)
N1 Cu1 Cu2 N4 . . -133.57(9)
N2 Cu1 Cu2 N4 . . 43.18(9)
N8 Cu1 Cu2 N4 2_667 . -43.00(8)
O2 Cu1 Cu2 N3 . . 174.10(9)
O1 Cu1 Cu2 N3 . . -43.83(9)
N1 Cu1 Cu2 N3 . . -19.10(9)
N2 Cu1 Cu2 N3 . . 157.64(9)
N8 Cu1 Cu2 N3 2_667 . 71.46(8)
O2 Cu1 Cu2 O1 . . -142.07(9)
N1 Cu1 Cu2 O1 . . 24.73(9)
N2 Cu1 Cu2 O1 . . -158.52(9)
N8 Cu1 Cu2 O1 2_667 . 115.30(8)
O1 Cu1 Cu2 O2 . . 142.07(9)
N1 Cu1 Cu2 O2 . . 166.80(8)
N2 Cu1 Cu2 O2 . . -16.45(9)
N8 Cu1 Cu2 O2 2_667 . -102.63(8)
O2 Cu1 Cu2 N5 . . -64.31(9)
O1 Cu1 Cu2 N5 . . 77.76(9)
N1 Cu1 Cu2 N5 . . 102.49(8)
N2 Cu1 Cu2 N5 . . -80.77(9)
N8 Cu1 Cu2 N5 2_667 . -166.95(8)
C6 C7 N1 C8 . . 179.18(17)
C6 C7 N1 Cu1 . . 2.2(3)
C9 C8 N1 C7 . . -118.02(19)
C9 C8 N1 Cu1 . . 59.19(18)
O2 Cu1 N1 C7 . . 0.2(4)
O1 Cu1 N1 C7 . . -21.03(16)
N2 Cu1 N1 C7 . . 145.47(16)
N8 Cu1 N1 C7 2_667 . -118.26(16)
Cu2 Cu1 N1 C7 . . -36.88(18)
O2 Cu1 N1 C8 . . -176.8(2)
O1 Cu1 N1 C8 . . 161.97(13)
N2 Cu1 N1 C8 . . -31.53(14)
N8 Cu1 N1 C8 2_667 . 64.74(13)
Cu2 Cu1 N1 C8 . . 146.12(11)
C14 C13 N2 C12 . . 172.06(19)
C14 C13 N2 Cu1 . . -0.6(3)
C9 C12 N2 C13 . . 149.04(18)
C9 C12 N2 Cu1 . . -38.3(2)
O2 Cu1 N2 C13 . . 5.35(16)
O1 Cu1 N2 C13 . . -47.8(3)
N1 Cu1 N2 C13 . . -166.47(15)
N8 Cu1 N2 C13 2_667 . 95.36(16)
Cu2 Cu1 N2 C13 . . 16.12(19)
O2 Cu1 N2 C12 . . -166.87(14)
O1 Cu1 N2 C12 . . 140.0(2)
N1 Cu1 N2 C12 . . 21.32(15)
N8 Cu1 N2 C12 2_667 . -76.85(15)
Cu2 Cu1 N2 C12 . . -156.09(11)
N6 C20 N3 Cu2 . . -105.9(17)
N4 Cu2 N3 C20 . . -116.9(5)
O1 Cu2 N3 C20 . . 88.5(5)
O2 Cu2 N3 C20 . . 127.1(5)
N5 Cu2 N3 C20 . . -19.5(5)
Cu1 Cu2 N3 C20 . . 115.1(5)
N7 C22 N4 Cu2 . . 119.6(16)
N3 Cu2 N4 C22 . . 44.4(6)
O1 Cu2 N4 C22 . . 140.1(5)
O2 Cu2 N4 C22 . . -152.3(5)
N5 Cu2 N4 C22 . . -50.3(6)
Cu1 Cu2 N4 C22 . . 173.8(5)
N6 C21 N5 Cu2 2_677 . -94.(3)
N4 Cu2 N5 C21 . . 52.6(2)
N3 Cu2 N5 C21 . . -40.2(2)
O1 Cu2 N5 C21 . . -132.1(2)
O2 Cu2 N5 C21 . . 150.0(2)
Cu1 Cu2 N5 C21 . . -173.75(18)
N3 C20 N6 C21 . 2_677 18.E1(10)
N4 C22 N7 C23 . . 174.4(16)
N8 C23 N7 C22 . . 177.1(14)
N7 C23 N8 Cu1 . 2_667 89.3(15)
C2 C1 O1 Cu1 . . 148.05(15)
C6 C1 O1 Cu1 . . -31.0(2)
C2 C1 O1 Cu2 . . -9.0(3)
C6 C1 O1 Cu2 . . 171.88(13)
O2 Cu1 O1 C1 . . -138.67(15)
N1 Cu1 O1 C1 . . 36.01(15)
N2 Cu1 O1 C1 . . -83.6(3)
N8 Cu1 O1 C1 2_667 . 133.44(15)
Cu2 Cu1 O1 C1 . . -163.24(18)
O2 Cu1 O1 Cu2 . . 24.57(6)
N1 Cu1 O1 Cu2 . . -160.75(7)
N2 Cu1 O1 Cu2 . . 79.7(2)
N8 Cu1 O1 Cu2 2_667 . -63.33(7)
N4 Cu2 O1 C1 . . -150.80(17)
N3 Cu2 O1 C1 . . -54.75(17)
O2 Cu2 O1 C1 . . 137.09(17)
N5 Cu2 O1 C1 . . 40.07(18)
Cu1 Cu2 O1 C1 . . 161.2(2)
N4 Cu2 O1 Cu1 . . 47.96(17)
N3 Cu2 O1 Cu1 . . 144.01(7)
O2 Cu2 O1 Cu1 . . -24.15(6)
N5 Cu2 O1 Cu1 . . -121.17(7)
C16 C15 O2 Cu1 . . -172.59(13)
C14 C15 O2 Cu1 . . 6.7(2)
C16 C15 O2 Cu2 . . 11.4(3)
C14 C15 O2 Cu2 . . -169.25(13)
O1 Cu1 O2 C15 . . 158.63(15)
N1 Cu1 O2 C15 . . 136.8(2)
N2 Cu1 O2 C15 . . -8.73(16)
N8 Cu1 O2 C15 2_667 . -103.90(15)
Cu2 Cu1 O2 C15 . . -177.01(18)
O1 Cu1 O2 Cu2 . . -24.36(6)
N1 Cu1 O2 Cu2 . . -46.2(3)
N2 Cu1 O2 Cu2 . . 168.28(6)
N8 Cu1 O2 Cu2 2_667 . 73.11(7)
N4 Cu2 O2 C15 . . 45.44(17)
N3 Cu2 O2 C15 . . 160.9(2)
O1 Cu2 O2 C15 . . -158.90(17)
N5 Cu2 O2 C15 . . -53.09(17)
Cu1 Cu2 O2 C15 . . 176.81(19)
N4 Cu2 O2 Cu1 . . -131.38(7)
N3 Cu2 O2 Cu1 . . -15.9(2)
O1 Cu2 O2 Cu1 . . 24.29(6)
N5 Cu2 O2 Cu1 . . 130.10(7)
